data_7248846
loop_
_publ_author_name
'Streit, Tim-Niclas'
'Langwald, Jan'
'Gomila, Rosa M.'
'Frontera, Antonio'
'Malischewski, Moritz'

_publ_section_title
;
 Structural diversity of supramolecular networks formed between
 polycyanometalates and sulfur-based chalcogen bond donors
;
_journal_issue 27
_journal_name_full CrystEngComm
_journal_page_first 3627
_journal_page_last 3633
_journal_paper_doi 10.1039/D4CE00454J
_journal_volume 26
_journal_year 2024
_chemical_formula_moiety 'C4 N4 Zn, 2(C13 H8 F3 S), C H2 Cl2, H2 O'
_chemical_formula_sum 'C31 H20 Cl2 F6 N4 O S2 Zn'
_chemical_formula_weight 778.90
_chemical_name_systematic 'TNS ZnCN4'
_space_group_crystal_system triclinic
_space_group_IT_number 2
_space_group_name_Hall '-P 1'
_space_group_name_H-M_alt 'P -1'
_atom_sites_solution_hydrogens mixed
_audit_creation_date 2024-04-08
_audit_creation_method
;
Olex2 1.3
(compiled 2020.11.12 svn.r5f609507 for OlexSys, GUI svn.r6408)
;
_audit_update_record
;
2024-05-03 deposited with the CCDC.	2024-06-10 downloaded from the CCDC.
;
_cell_angle_alpha 105.866(2)
_cell_angle_beta 107.532(2)
_cell_angle_gamma 94.354(2)
_cell_formula_units_Z 2
_cell_length_a 9.2339(4)
_cell_length_b 13.5275(7)
_cell_length_c 14.9019(8)
_cell_measurement_reflns_used 6449
_cell_measurement_temperature 105.0
_cell_measurement_theta_max 25.30
_cell_measurement_theta_min 2.51
_cell_volume 1681.72(15)
_computing_cell_refinement 'SAINT V8.38A (Bruker, 2018)'
_computing_data_reduction 'SAINT V8.38A (Bruker, 2018)'
_computing_molecular_graphics 'Olex2 1.3 (Dolomanov et al., 2009)'
_computing_publication_material 'Olex2 1.3 (Dolomanov et al., 2009)'
_computing_structure_refinement 'SHELXL 2018/3 (Sheldrick, 2015)'
_computing_structure_solution 'SHELXT 2014/5 (Sheldrick, 2014)'
_diffrn_ambient_temperature 105.0
_diffrn_measured_fraction_theta_full 1.000
_diffrn_measured_fraction_theta_max 0.996
_diffrn_measurement_device_type 'Bruker APEX-II CCD'
_diffrn_measurement_method '\f and \w scans'
_diffrn_radiation_type MoK\a
_diffrn_radiation_wavelength 0.71073
_diffrn_reflns_av_R_equivalents 0.0678
_diffrn_reflns_av_unetI/netI 0.0658
_diffrn_reflns_Laue_measured_fraction_full 1.000
_diffrn_reflns_Laue_measured_fraction_max 0.996
_diffrn_reflns_limit_h_max 11
_diffrn_reflns_limit_h_min -11
_diffrn_reflns_limit_k_max 16
_diffrn_reflns_limit_k_min -16
_diffrn_reflns_limit_l_max 17
_diffrn_reflns_limit_l_min -17
_diffrn_reflns_number 23898
_diffrn_reflns_point_group_measured_fraction_full 1.000
_diffrn_reflns_point_group_measured_fraction_max 0.996
_diffrn_reflns_theta_full 25.242
_diffrn_reflns_theta_max 25.402
_diffrn_reflns_theta_min 1.818
_exptl_absorpt_coefficient_mu 1.079
_exptl_absorpt_correction_T_max 0.7452
_exptl_absorpt_correction_T_min 0.6417
_exptl_absorpt_process_details
;
SADABS-2016/2 (Bruker,2016/2) was used for absorption correction.
wR2(int) was 0.0928 before and 0.0541 after correction.
The Ratio of minimum to maximum transmission is 0.8611.
The \l/2 correction factor is Not present.
;
_exptl_crystal_colour 'clear light colourless'
_exptl_crystal_colour_lustre clear
_exptl_crystal_colour_modifier light
_exptl_crystal_colour_primary colourless
_exptl_crystal_density_diffrn 1.538
_exptl_crystal_description plate
_exptl_crystal_F_000 784
_exptl_crystal_preparation 'Diffusion of DCM'
_exptl_crystal_recrystallization_method 'Diffusion of DCM'
_exptl_crystal_size_max 0.1
_exptl_crystal_size_mid 0.1
_exptl_crystal_size_min 0.1
_refine_diff_density_max 0.814
_refine_diff_density_min -0.666
_refine_diff_density_rms 0.079
_refine_ls_extinction_method none
_refine_ls_goodness_of_fit_ref 1.020
_refine_ls_hydrogen_treatment constr
_refine_ls_matrix_type full
_refine_ls_number_parameters 427
_refine_ls_number_reflns 6162
_refine_ls_number_restraints 0
_refine_ls_restrained_S_all 1.020
_refine_ls_R_factor_all 0.0669
_refine_ls_R_factor_gt 0.0431
_refine_ls_shift/su_max 0.001
_refine_ls_shift/su_mean 0.000
_refine_ls_structure_factor_coef Fsqd
_refine_ls_weighting_details 'w=1/[\s^2^(Fo^2^)+(0.0287P)^2^+1.1597P] where P=(Fo^2^+2Fc^2^)/3'
_refine_ls_weighting_scheme calc
_refine_ls_wR_factor_gt 0.0827
_refine_ls_wR_factor_ref 0.0936
_reflns_Friedel_coverage 0.000
_reflns_number_gt 4575
_reflns_number_total 6162
_reflns_threshold_expression 'I > 2\s(I)'
_cod_data_source_file d4ce00454j2.cif
_cod_data_source_block p-1_full
_cod_depositor_comments 'Adding full bibliography for 7248845--7248848.cif.'
_cod_database_code 7248846
_shelx_shelxl_version_number 2018/3
_publ_section_exptl
;
Any special experimental details
;
_shelx_space_group_comment
;
The symmetry employed for this shelxl refinement is uniquely defined
by the following loop, which should always be used as a source of
symmetry information in preference to the above space-group names.
They are only intended as comments.
;
_shelx_estimated_absorpt_t_max 0.900
_shelx_estimated_absorpt_t_min 0.900
_olex2_refinement_description
;
1.a Free rotating group:
 O2(H2A,H2B)
1.b Secondary CH2 refined with riding coordinates:
 C31(H31A,H31B)
1.c Aromatic/amide H refined with riding coordinates:
 C11(H11), C18(H18), C19(H19), C12(H12), C23(H23), C13(H13), C24(H24),
 C26(H26), C27(H27), C14(H14), C28(H28), C15(H15), C16(H16), C30(H30), C29(H29),
  C17(H17)
;
_olex2_submission_special_instructions 'No special instructions were received'

loop_
_space_group_symop_operation_xyz
'x, y, z'
'-x, -y, -z'

loop_
_atom_site_label
_atom_site_type_symbol
_atom_site_fract_x
_atom_site_fract_y
_atom_site_fract_z
_atom_site_U_iso_or_equiv
_atom_site_adp_type
_atom_site_occupancy
_atom_site_site_symmetry_order
_atom_site_calc_flag
_atom_site_refinement_flags_posn
_atom_site_refinement_flags_adp
_atom_site_refinement_flags_occupancy
_atom_site_disorder_assembly
_atom_site_disorder_group
Zn1 Zn 0.72623(4) 0.25205(3) 0.79466(3) 0.02076(11) Uani 1 1 d . . . . .
S2 S 0.73365(9) 0.90634(6) 0.52700(6) 0.01798(19) Uani 1 1 d . . . . .
S1 S 0.42604(9) 0.78351(6) 0.90362(6) 0.01929(19) Uani 1 1 d . . . . .
Cl1 Cl 0.09355(13) 0.40011(9) 0.37675(10) 0.0551(3) Uani 1 1 d . . . . .
Cl2 Cl 0.34110(13) 0.57989(9) 0.46100(10) 0.0604(4) Uani 1 1 d . . . . .
F5 F 0.5646(2) 0.79260(16) 0.58682(15) 0.0319(5) Uani 1 1 d . . . . .
F6 F 0.8024(2) 0.82740(16) 0.67616(15) 0.0329(5) Uani 1 1 d . . . . .
F4 F 0.6642(3) 0.94747(16) 0.68844(16) 0.0380(6) Uani 1 1 d . . . . .
F3 F 0.4586(2) 0.66188(17) 0.74096(15) 0.0350(5) Uani 1 1 d . . . . .
F2 F 0.2549(2) 0.72929(17) 0.71222(15) 0.0353(5) Uani 1 1 d . . . . .
F1 F 0.4743(3) 0.82587(18) 0.75538(17) 0.0483(7) Uani 1 1 d . . . . .
O2 O 0.6906(3) 0.70199(19) 0.91371(19) 0.0293(6) Uani 1 1 d G . . . .
H2A H 0.684909 0.634916 0.890222 0.044 Uiso 1 1 d G U . . .
H2B H 0.748657 0.718060 0.975471 0.044 Uiso 1 1 d G U . . .
N1 N 0.6759(3) 0.4860(2) 0.8193(2) 0.0304(7) Uani 1 1 d . . . . .
N4 N 0.6208(3) 0.1285(2) 0.5648(2) 0.0284(7) Uani 1 1 d . . . . .
N2 N 1.0816(3) 0.2495(2) 0.8943(2) 0.0299(7) Uani 1 1 d . . . . .
N3 N 0.5244(4) 0.1444(3) 0.8908(2) 0.0385(9) Uani 1 1 d . . . . .
C8 C 0.1401(4) 0.7940(3) 0.8973(2) 0.0183(7) Uani 1 1 d . . . . .
C20 C 0.9351(4) 0.9565(3) 0.5893(2) 0.0187(7) Uani 1 1 d . . . . .
C9 C 0.1640(4) 0.6901(2) 0.9003(2) 0.0177(7) Uani 1 1 d . . . . .
C10 C 0.3116(4) 0.6704(2) 0.9027(2) 0.0175(7) Uani 1 1 d . . . . .
C2 C 0.9533(4) 0.2487(3) 0.8583(3) 0.0234(8) Uani 1 1 d . . . . .
C11 C 0.0620(4) 0.6103(3) 0.9024(2) 0.0213(8) Uani 1 1 d . . . . .
H11 H -0.039400 0.619929 0.900900 0.026 Uiso 1 1 calc R U . . .
C21 C 1.0238(4) 0.8860(3) 0.5547(2) 0.0201(7) Uani 1 1 d . . . . .
C22 C 0.7719(4) 0.7868(3) 0.4601(2) 0.0197(7) Uani 1 1 d . . . . .
C18 C 0.3626(4) 0.5784(3) 0.9079(2) 0.0215(8) Uani 1 1 d . . . . .
H18 H 0.464395 0.568808 0.910340 0.026 Uiso 1 1 calc R U . . .
C19 C 0.9953(4) 1.0536(3) 0.6583(2) 0.0203(7) Uani 1 1 d . . . . .
H19 H 0.930942 1.099988 0.678960 0.024 Uiso 1 1 calc R U . . .
C12 C 0.1100(4) 0.5167(3) 0.9067(3) 0.0234(8) Uani 1 1 d . . . . .
H12 H 0.040173 0.462174 0.907967 0.028 Uiso 1 1 calc R U . . .
C4 C 0.6595(4) 0.1722(3) 0.6467(3) 0.0219(8) Uani 1 1 d . . . . .
C1 C 0.6942(4) 0.4016(3) 0.8107(3) 0.0236(8) Uani 1 1 d . . . . .
C7 C 0.2717(4) 0.8541(3) 0.8987(2) 0.0198(7) Uani 1 1 d . . . . .
C23 C 1.1831(4) 0.9154(3) 0.5925(2) 0.0241(8) Uani 1 1 d . . . . .
H23 H 1.247151 0.869887 0.570146 0.029 Uiso 1 1 calc R U . . .
C13 C 0.2576(4) 0.5004(3) 0.9093(3) 0.0240(8) Uani 1 1 d . . . . .
H13 H 0.286976 0.435242 0.911990 0.029 Uiso 1 1 calc R U . . .
C24 C 0.6603(4) 0.7044(3) 0.3913(3) 0.0252(8) Uani 1 1 d . . . . .
H24 H 0.553429 0.705356 0.379075 0.030 Uiso 1 1 calc R U . . .
C25 C 0.9304(4) 0.7891(3) 0.4805(2) 0.0214(8) Uani 1 1 d . . . . .
C6 C 0.6887(4) 0.8653(3) 0.6278(3) 0.0228(8) Uani 1 1 d . . . . .
C26 C 1.1554(4) 1.0803(3) 0.6963(3) 0.0221(8) Uani 1 1 d . . . . .
H26 H 1.202365 1.145836 0.745223 0.027 Uiso 1 1 calc R U . . .
C27 C 1.2476(4) 1.0119(3) 0.6632(3) 0.0249(8) Uani 1 1 d . . . . .
H27 H 1.356556 1.031851 0.689637 0.030 Uiso 1 1 calc R U . . .
C3 C 0.5966(4) 0.1830(3) 0.8557(3) 0.0263(8) Uani 1 1 d . . . . .
C14 C 0.0100(4) 0.8406(3) 0.8950(3) 0.0256(8) Uani 1 1 d . . . . .
H14 H -0.081770 0.802909 0.894225 0.031 Uiso 1 1 calc R U . . .
C28 C 0.7133(4) 0.6204(3) 0.3412(3) 0.0319(9) Uani 1 1 d . . . . .
H28 H 0.641287 0.561661 0.293800 0.038 Uiso 1 1 calc R U . . .
C15 C 0.2802(4) 0.9564(3) 0.8992(3) 0.0277(8) Uani 1 1 d . . . . .
H15 H 0.372288 0.995017 0.901481 0.033 Uiso 1 1 calc R U . . .
C16 C 0.1493(4) 1.0003(3) 0.8962(3) 0.0298(9) Uani 1 1 d . . . . .
H16 H 0.150188 1.070447 0.895641 0.036 Uiso 1 1 calc R U . . .
C5 C 0.4008(4) 0.7464(3) 0.7688(3) 0.0261(8) Uani 1 1 d . . . . .
C30 C 0.9799(4) 0.7049(3) 0.4281(3) 0.0286(9) Uani 1 1 d . . . . .
H30 H 1.086646 0.704586 0.439130 0.034 Uiso 1 1 calc R U . . .
C29 C 0.8704(4) 0.6211(3) 0.3594(3) 0.0339(9) Uani 1 1 d . . . . .
H29 H 0.903476 0.562703 0.323892 0.041 Uiso 1 1 calc R U . . .
C17 C 0.0172(4) 0.9431(3) 0.8939(3) 0.0275(8) Uani 1 1 d . . . . .
H17 H -0.071580 0.974901 0.891490 0.033 Uiso 1 1 calc R U . . .
C31 C 0.2736(5) 0.4526(3) 0.3786(3) 0.0423(11) Uani 1 1 d . . . . .
H31A H 0.266119 0.453272 0.311069 0.051 Uiso 1 1 calc R U . . .
H31B H 0.348834 0.407382 0.397963 0.051 Uiso 1 1 calc R U . . .

loop_
_atom_site_aniso_label
_atom_site_aniso_U_11
_atom_site_aniso_U_22
_atom_site_aniso_U_33
_atom_site_aniso_U_23
_atom_site_aniso_U_13
_atom_site_aniso_U_12
Zn1 0.0190(2) 0.0214(2) 0.0202(2) 0.00418(17) 0.00677(16) 0.00115(16)
S2 0.0166(4) 0.0190(4) 0.0191(5) 0.0047(4) 0.0080(3) 0.0032(3)
S1 0.0193(4) 0.0181(4) 0.0207(5) 0.0045(4) 0.0095(3) -0.0008(3)
Cl1 0.0400(6) 0.0434(7) 0.0863(10) 0.0277(7) 0.0213(6) 0.0039(5)
Cl2 0.0393(6) 0.0339(6) 0.0857(10) 0.0002(6) 0.0063(6) 0.0068(5)
F5 0.0286(11) 0.0359(13) 0.0288(12) 0.0098(10) 0.0100(9) -0.0089(9)
F6 0.0325(12) 0.0417(13) 0.0267(12) 0.0182(10) 0.0068(9) 0.0047(10)
F4 0.0591(15) 0.0283(12) 0.0363(14) 0.0053(11) 0.0346(12) 0.0058(11)
F3 0.0370(13) 0.0406(14) 0.0254(12) 0.0018(10) 0.0132(10) 0.0148(10)
F2 0.0316(12) 0.0530(15) 0.0211(12) 0.0109(11) 0.0079(9) 0.0131(10)
F1 0.0703(17) 0.0422(15) 0.0406(15) 0.0116(12) 0.0362(13) -0.0105(12)
O2 0.0238(14) 0.0252(14) 0.0307(16) 0.0018(12) 0.0035(11) 0.0049(11)
N1 0.0256(17) 0.0279(19) 0.0312(19) 0.0010(15) 0.0079(14) 0.0044(14)
N4 0.0262(17) 0.0295(18) 0.0261(19) 0.0025(15) 0.0097(14) 0.0049(13)
N2 0.0265(18) 0.0236(17) 0.0345(19) 0.0049(15) 0.0063(15) 0.0058(13)
N3 0.0354(19) 0.048(2) 0.0233(18) 0.0066(17) 0.0074(15) -0.0135(16)
C8 0.0196(18) 0.0208(18) 0.0132(17) 0.0044(14) 0.0048(13) 0.0029(14)
C20 0.0158(17) 0.0258(19) 0.0165(18) 0.0092(15) 0.0062(13) 0.0019(14)
C9 0.0180(17) 0.0205(18) 0.0125(17) 0.0035(14) 0.0041(13) 0.0011(13)
C10 0.0210(18) 0.0143(17) 0.0155(17) 0.0020(14) 0.0071(14) -0.0019(13)
C2 0.028(2) 0.0140(18) 0.024(2) 0.0006(15) 0.0082(16) 0.0022(14)
C11 0.0176(18) 0.0238(19) 0.0194(19) 0.0031(15) 0.0068(14) -0.0029(14)
C21 0.0218(18) 0.0238(19) 0.0178(18) 0.0085(15) 0.0093(14) 0.0037(14)
C22 0.0213(18) 0.0212(18) 0.0203(19) 0.0064(15) 0.0110(14) 0.0092(14)
C18 0.0187(18) 0.0215(19) 0.0229(19) 0.0047(15) 0.0070(14) 0.0038(14)
C19 0.0229(18) 0.0211(18) 0.0204(19) 0.0084(15) 0.0100(14) 0.0060(14)
C12 0.0244(19) 0.0199(19) 0.026(2) 0.0067(16) 0.0106(15) -0.0044(14)
C4 0.0171(18) 0.024(2) 0.028(2) 0.0096(17) 0.0099(15) 0.0060(14)
C1 0.0171(18) 0.028(2) 0.0205(19) 0.0022(16) 0.0037(14) 0.0015(15)
C7 0.0247(19) 0.0180(18) 0.0158(18) 0.0029(14) 0.0078(14) 0.0024(14)
C23 0.0177(18) 0.039(2) 0.0198(19) 0.0138(17) 0.0069(14) 0.0079(15)
C13 0.029(2) 0.0167(18) 0.026(2) 0.0054(16) 0.0100(16) 0.0043(15)
C24 0.0239(19) 0.026(2) 0.022(2) 0.0053(16) 0.0053(15) 0.0035(15)
C25 0.0219(18) 0.028(2) 0.0159(18) 0.0072(15) 0.0070(14) 0.0070(15)
C6 0.028(2) 0.0212(19) 0.0204(19) 0.0048(16) 0.0119(15) 0.0017(15)
C26 0.0211(18) 0.0236(19) 0.0204(19) 0.0071(16) 0.0064(14) -0.0015(14)
C27 0.0164(18) 0.035(2) 0.023(2) 0.0128(17) 0.0043(14) -0.0002(15)
C3 0.0223(19) 0.028(2) 0.020(2) 0.0020(17) 0.0018(15) -0.0046(15)
C14 0.0248(19) 0.032(2) 0.0196(19) 0.0061(17) 0.0080(15) 0.0067(16)
C28 0.033(2) 0.025(2) 0.027(2) -0.0037(17) 0.0034(17) 0.0080(16)
C15 0.039(2) 0.025(2) 0.020(2) 0.0072(16) 0.0113(16) 0.0035(16)
C16 0.049(2) 0.022(2) 0.021(2) 0.0087(17) 0.0128(17) 0.0126(17)
C5 0.029(2) 0.026(2) 0.024(2) 0.0057(17) 0.0134(16) 0.0000(16)
C30 0.026(2) 0.033(2) 0.024(2) 0.0038(17) 0.0084(16) 0.0128(16)
C29 0.032(2) 0.033(2) 0.030(2) -0.0011(18) 0.0079(17) 0.0162(17)
C17 0.037(2) 0.031(2) 0.018(2) 0.0073(17) 0.0109(16) 0.0175(17)
C31 0.038(2) 0.038(3) 0.050(3) 0.011(2) 0.016(2) 0.0026(19)

loop_
_atom_type_symbol
_atom_type_description
_atom_type_scat_dispersion_real
_atom_type_scat_dispersion_imag
_atom_type_scat_source
C C 0.0033 0.0016 'International Tables Vol C Tables 4.2.6.8 and 6.1.1.4'
H H 0.0000 0.0000 'International Tables Vol C Tables 4.2.6.8 and 6.1.1.4'
Cl Cl 0.1484 0.1585 'International Tables Vol C Tables 4.2.6.8 and 6.1.1.4'
F F 0.0171 0.0103 'International Tables Vol C Tables 4.2.6.8 and 6.1.1.4'
N N 0.0061 0.0033 'International Tables Vol C Tables 4.2.6.8 and 6.1.1.4'
O O 0.0106 0.0060 'International Tables Vol C Tables 4.2.6.8 and 6.1.1.4'
S S 0.1246 0.1234 'International Tables Vol C Tables 4.2.6.8 and 6.1.1.4'
Zn Zn 0.2839 1.4301 'International Tables Vol C Tables 4.2.6.8 and 6.1.1.4'

loop_
_geom_angle_atom_site_label_1
_geom_angle_atom_site_label_2
_geom_angle_atom_site_label_3
_geom_angle
_geom_angle_site_symmetry_1
_geom_angle_site_symmetry_3
_geom_angle_publ_flag
C2 Zn1 C4 108.81(13) . . ?
C1 Zn1 C2 109.83(13) . . ?
C1 Zn1 C4 108.57(14) . . ?
C3 Zn1 C2 110.51(14) . . ?
C3 Zn1 C4 108.63(13) . . ?
C3 Zn1 C1 110.45(14) . . ?
C20 S2 C6 98.87(15) . . ?
C22 S2 C20 91.82(16) . . ?
C22 S2 C6 99.56(16) . . ?
C10 S1 C5 98.72(15) . . ?
C7 S1 C10 91.84(15) . . ?
C7 S1 C5 96.78(16) . . ?
H2A O2 H2B 104.5 . . ?
C7 C8 C9 112.5(3) . . ?
C14 C8 C9 129.8(3) . . ?
C14 C8 C7 117.7(3) . . ?
C21 C20 S2 110.8(2) . . ?
C19 C20 S2 124.9(3) . . ?
C19 C20 C21 124.3(3) . . ?
C10 C9 C8 113.9(3) . . ?
C11 C9 C8 128.8(3) . . ?
C11 C9 C10 117.3(3) . . ?
C9 C10 S1 110.2(2) . . ?
C18 C10 S1 125.1(3) . . ?
C18 C10 C9 124.6(3) . . ?
N2 C2 Zn1 178.2(3) . . ?
C9 C11 H11 120.4 . . ?
C12 C11 C9 119.3(3) . . ?
C12 C11 H11 120.4 . . ?
C20 C21 C25 113.0(3) . . ?
C23 C21 C20 117.9(3) . . ?
C23 C21 C25 129.1(3) . . ?
C24 C22 S2 124.9(3) . . ?
C24 C22 C25 123.9(3) . . ?
C25 C22 S2 111.0(2) . . ?
C10 C18 H18 121.7 . . ?
C10 C18 C13 116.6(3) . . ?
C13 C18 H18 121.7 . . ?
C20 C19 H19 121.7 . . ?
C20 C19 C26 116.6(3) . . ?
C26 C19 H19 121.7 . . ?
C11 C12 H12 119.2 . . ?
C11 C12 C13 121.7(3) . . ?
C13 C12 H12 119.2 . . ?
N4 C4 Zn1 179.1(3) . . ?
N1 C1 Zn1 179.8(3) . . ?
C8 C7 S1 111.5(2) . . ?
C15 C7 S1 124.6(3) . . ?
C15 C7 C8 123.9(3) . . ?
C21 C23 H23 120.3 . . ?
C27 C23 C21 119.3(3) . . ?
C27 C23 H23 120.3 . . ?
C18 C13 C12 120.7(3) . . ?
C18 C13 H13 119.7 . . ?
C12 C13 H13 119.7 . . ?
C22 C24 H24 121.8 . . ?
C22 C24 C28 116.3(3) . . ?
C28 C24 H24 121.8 . . ?
C22 C25 C21 113.2(3) . . ?
C30 C25 C21 128.3(3) . . ?
C30 C25 C22 118.5(3) . . ?
F5 C6 S2 108.3(2) . . ?
F6 C6 S2 111.3(2) . . ?
F6 C6 F5 108.8(3) . . ?
F6 C6 F4 109.9(3) . . ?
F4 C6 S2 107.8(2) . . ?
F4 C6 F5 110.6(3) . . ?
C19 C26 H26 119.7 . . ?
C19 C26 C27 120.7(3) . . ?
C27 C26 H26 119.7 . . ?
C23 C27 C26 121.2(3) . . ?
C23 C27 H27 119.4 . . ?
C26 C27 H27 119.4 . . ?
N3 C3 Zn1 179.4(3) . . ?
C8 C14 H14 120.7 . . ?
C17 C14 C8 118.7(3) . . ?
C17 C14 H14 120.7 . . ?
C24 C28 H28 119.5 . . ?
C24 C28 C29 120.9(3) . . ?
C29 C28 H28 119.5 . . ?
C7 C15 H15 121.4 . . ?
C7 C15 C16 117.2(3) . . ?
C16 C15 H15 121.4 . . ?
C15 C16 H16 119.8 . . ?
C17 C16 C15 120.5(3) . . ?
C17 C16 H16 119.8 . . ?
F3 C5 S1 111.3(3) . . ?
F3 C5 F2 108.0(3) . . ?
F3 C5 F1 109.9(3) . . ?
F2 C5 S1 112.7(2) . . ?
F2 C5 F1 108.2(3) . . ?
F1 C5 S1 106.7(2) . . ?
C25 C30 H30 120.6 . . ?
C29 C30 C25 118.7(3) . . ?
C29 C30 H30 120.6 . . ?
C28 C29 H29 119.2 . . ?
C30 C29 C28 121.6(3) . . ?
C30 C29 H29 119.2 . . ?
C14 C17 H17 119.0 . . ?
C16 C17 C14 122.1(3) . . ?
C16 C17 H17 119.0 . . ?
Cl1 C31 Cl2 112.4(2) . . ?
Cl1 C31 H31A 109.1 . . ?
Cl1 C31 H31B 109.1 . . ?
Cl2 C31 H31A 109.1 . . ?
Cl2 C31 H31B 109.1 . . ?
H31A C31 H31B 107.9 . . ?

loop_
_geom_bond_atom_site_label_1
_geom_bond_atom_site_label_2
_geom_bond_distance
_geom_bond_site_symmetry_2
_geom_bond_publ_flag
Zn1 C2 2.034(4) . ?
Zn1 C4 2.046(4) . ?
Zn1 C1 2.026(4) . ?
Zn1 C3 2.020(4) . ?
S2 C20 1.791(3) . ?
S2 C22 1.776(3) . ?
S2 C6 1.880(3) . ?
S1 C10 1.787(3) . ?
S1 C7 1.770(3) . ?
S1 C5 1.868(4) . ?
Cl1 C31 1.747(4) . ?
Cl2 C31 1.756(4) . ?
F5 C6 1.316(4) . ?
F6 C6 1.308(4) . ?
F4 C6 1.310(4) . ?
F3 C5 1.316(4) . ?
F2 C5 1.320(4) . ?
F1 C5 1.322(4) . ?
O2 H2A 0.8699 . ?
O2 H2B 0.8702 . ?
N1 C1 1.145(4) . ?
N4 C4 1.130(4) . ?
N2 C2 1.141(4) . ?
N3 C3 1.140(4) . ?
C8 C9 1.450(5) . ?
C8 C7 1.402(4) . ?
C8 C14 1.394(5) . ?
C20 C21 1.397(5) . ?
C20 C19 1.378(4) . ?
C9 C10 1.400(4) . ?
C9 C11 1.391(4) . ?
C10 C18 1.377(5) . ?
C11 H11 0.9500 . ?
C11 C12 1.385(5) . ?
C21 C23 1.388(4) . ?
C21 C25 1.465(5) . ?
C22 C24 1.385(5) . ?
C22 C25 1.399(4) . ?
C18 H18 0.9500 . ?
C18 C13 1.386(4) . ?
C19 H19 0.9500 . ?
C19 C26 1.392(4) . ?
C12 H12 0.9500 . ?
C12 C13 1.387(5) . ?
C7 C15 1.377(5) . ?
C23 H23 0.9500 . ?
C23 C27 1.386(5) . ?
C13 H13 0.9500 . ?
C24 H24 0.9500 . ?
C24 C28 1.389(5) . ?
C25 C30 1.387(5) . ?
C26 H26 0.9500 . ?
C26 C27 1.395(5) . ?
C27 H27 0.9500 . ?
C14 H14 0.9500 . ?
C14 C17 1.389(5) . ?
C28 H28 0.9500 . ?
C28 C29 1.392(5) . ?
C15 H15 0.9500 . ?
C15 C16 1.381(5) . ?
C16 H16 0.9500 . ?
C16 C17 1.380(5) . ?
C30 H30 0.9500 . ?
C30 C29 1.387(5) . ?
C29 H29 0.9500 . ?
C17 H17 0.9500 . ?
C31 H31A 0.9900 . ?
C31 H31B 0.9900 . ?

loop_
_geom_torsion_atom_site_label_1
_geom_torsion_atom_site_label_2
_geom_torsion_atom_site_label_3
_geom_torsion_atom_site_label_4
_geom_torsion
_geom_torsion_site_symmetry_1
_geom_torsion_site_symmetry_2
_geom_torsion_site_symmetry_3
_geom_torsion_site_symmetry_4
_geom_torsion_publ_flag
S2 C20 C21 C23 177.1(2) . . . . ?
S2 C20 C21 C25 -2.2(4) . . . . ?
S2 C20 C19 C26 -177.8(2) . . . . ?
S2 C22 C24 C28 175.3(3) . . . . ?
S2 C22 C25 C21 3.0(4) . . . . ?
S2 C22 C25 C30 -174.8(3) . . . . ?
S1 C10 C18 C13 178.0(3) . . . . ?
S1 C7 C15 C16 -179.2(3) . . . . ?
C8 C9 C10 S1 1.1(4) . . . . ?
C8 C9 C10 C18 178.5(3) . . . . ?
C8 C9 C11 C12 -179.0(3) . . . . ?
C8 C7 C15 C16 -1.3(5) . . . . ?
C8 C14 C17 C16 -0.8(5) . . . . ?
C20 S2 C22 C24 -179.3(3) . . . . ?
C20 S2 C22 C25 -3.6(3) . . . . ?
C20 S2 C6 F5 -156.6(2) . . . . ?
C20 S2 C6 F6 -37.0(3) . . . . ?
C20 S2 C6 F4 83.6(3) . . . . ?
C20 C21 C23 C27 0.8(5) . . . . ?
C20 C21 C25 C22 -0.4(4) . . . . ?
C20 C21 C25 C30 177.1(3) . . . . ?
C20 C19 C26 C27 1.4(5) . . . . ?
C9 C8 C7 S1 0.0(4) . . . . ?
C9 C8 C7 C15 -178.1(3) . . . . ?
C9 C8 C14 C17 179.0(3) . . . . ?
C9 C10 C18 C13 1.0(5) . . . . ?
C9 C11 C12 C13 0.2(5) . . . . ?
C10 S1 C7 C8 0.5(3) . . . . ?
C10 S1 C7 C15 178.7(3) . . . . ?
C10 S1 C5 F3 -63.0(3) . . . . ?
C10 S1 C5 F2 58.5(3) . . . . ?
C10 S1 C5 F1 177.1(3) . . . . ?
C10 C9 C11 C12 0.0(5) . . . . ?
C10 C18 C13 C12 -0.8(5) . . . . ?
C11 C9 C10 S1 -178.1(2) . . . . ?
C11 C9 C10 C18 -0.6(5) . . . . ?
C11 C12 C13 C18 0.2(5) . . . . ?
C21 C20 C19 C26 -1.3(5) . . . . ?
C21 C23 C27 C26 -0.6(5) . . . . ?
C21 C25 C30 C29 -178.8(3) . . . . ?
C22 S2 C20 C21 3.3(3) . . . . ?
C22 S2 C20 C19 -179.7(3) . . . . ?
C22 S2 C6 F5 -63.2(3) . . . . ?
C22 S2 C6 F6 56.4(3) . . . . ?
C22 S2 C6 F4 177.0(2) . . . . ?
C22 C24 C28 C29 -0.7(6) . . . . ?
C22 C25 C30 C29 -1.4(5) . . . . ?
C19 C20 C21 C23 0.2(5) . . . . ?
C19 C20 C21 C25 -179.2(3) . . . . ?
C19 C26 C27 C23 -0.5(5) . . . . ?
C7 S1 C10 C9 -0.9(3) . . . . ?
C7 S1 C10 C18 -178.3(3) . . . . ?
C7 S1 C5 F3 -155.9(2) . . . . ?
C7 S1 C5 F2 -34.4(3) . . . . ?
C7 S1 C5 F1 84.2(3) . . . . ?
C7 C8 C9 C10 -0.7(4) . . . . ?
C7 C8 C9 C11 178.3(3) . . . . ?
C7 C8 C14 C17 0.2(5) . . . . ?
C7 C15 C16 C17 0.7(5) . . . . ?
C23 C21 C25 C22 -179.8(3) . . . . ?
C23 C21 C25 C30 -2.2(6) . . . . ?
C24 C22 C25 C21 178.7(3) . . . . ?
C24 C22 C25 C30 0.9(5) . . . . ?
C24 C28 C29 C30 0.2(6) . . . . ?
C25 C21 C23 C27 -179.9(3) . . . . ?
C25 C22 C24 C28 0.1(5) . . . . ?
C25 C30 C29 C28 0.8(6) . . . . ?
C6 S2 C20 C21 103.3(3) . . . . ?
C6 S2 C20 C19 -79.8(3) . . . . ?
C6 S2 C22 C24 81.4(3) . . . . ?
C6 S2 C22 C25 -102.9(3) . . . . ?
C14 C8 C9 C10 -179.6(3) . . . . ?
C14 C8 C9 C11 -0.6(6) . . . . ?
C14 C8 C7 S1 179.0(2) . . . . ?
C14 C8 C7 C15 0.9(5) . . . . ?
C15 C16 C17 C14 0.3(5) . . . . ?
C5 S1 C10 C9 -98.1(3) . . . . ?
C5 S1 C10 C18 84.5(3) . . . . ?
C5 S1 C7 C8 99.5(3) . . . . ?
C5 S1 C7 C15 -82.3(3) . . . . ?
